data_7152874
loop_
_publ_author_name
'Rowley, Julian H.'
'Yau, Sze Chak'
'Kariuki, Benson M.'
'Kennedy, Alan R.'
'Tomkinson, Nicholas C. O.'

_publ_section_title
;
 Readily accessible chiral at nitrogen cage structures.
;
_journal_issue 13
_journal_name_full 'Organic &amp; biomolecular chemistry'
_journal_page_first 2198
_journal_page_last 2205
_journal_paper_doi 10.1039/c3ob27458f
_journal_volume 11
_journal_year 2013
_chemical_formula_sum 'C23 H28 N4 O2'
_chemical_formula_weight 392.49
_chemical_name_systematic
;
?
;
_space_group_IT_number 14
_symmetry_cell_setting monoclinic
_symmetry_space_group_name_Hall '-P 2ybc'
_symmetry_space_group_name_H-M 'P 1 21/c 1'
_atom_sites_solution_hydrogens geom
_atom_sites_solution_primary direct
_atom_sites_solution_secondary difmap
_audit_creation_method SHELXL-97
_cell_angle_alpha 90.00
_cell_angle_beta 111.569(5)
_cell_angle_gamma 90.00
_cell_formula_units_Z 4
_cell_length_a 15.0424(7)
_cell_length_b 11.6660(4)
_cell_length_c 12.3412(5)
_cell_measurement_reflns_used 3622
_cell_measurement_temperature 123(2)
_cell_measurement_theta_max 72.7098
_cell_measurement_theta_min 3.7858
_cell_volume 2014.04(16)
_computing_structure_refinement 'SHELXL-97 (Sheldrick, 2008)'
_diffrn_ambient_temperature 123(2)
_diffrn_measured_fraction_theta_full 0.991
_diffrn_measured_fraction_theta_max 0.991
_diffrn_measurement_device_type 'Oxford Diffraction Gemini S'
_diffrn_measurement_method 'omega scans'
_diffrn_radiation_monochromator graphite
_diffrn_radiation_source 'fine-focus sealed tube'
_diffrn_radiation_type CuK\a
_diffrn_radiation_wavelength 1.54180
_diffrn_reflns_av_R_equivalents 0.0799
_diffrn_reflns_av_sigmaI/netI 0.0551
_diffrn_reflns_limit_h_max 18
_diffrn_reflns_limit_h_min -14
_diffrn_reflns_limit_k_max 14
_diffrn_reflns_limit_k_min -13
_diffrn_reflns_limit_l_max 13
_diffrn_reflns_limit_l_min -15
_diffrn_reflns_number 8335
_diffrn_reflns_theta_full 69.98
_diffrn_reflns_theta_max 69.98
_diffrn_reflns_theta_min 7.38
_exptl_absorpt_coefficient_mu 0.672
_exptl_absorpt_correction_T_max 1.00000
_exptl_absorpt_correction_T_min 0.83381
_exptl_absorpt_correction_type multi-scan
_exptl_absorpt_process_details
;
CrysAlisPro, Agilent Technologies,
Version 1.171.34.46 (release 25-11-2010 CrysAlis171 .NET)
(compiled Nov 25 2010,17:55:46)
Empirical absorption correction using spherical harmonics,
implemented in SCALE3 ABSPACK scaling algorithm.
;
_exptl_crystal_colour colourless
_exptl_crystal_density_diffrn 1.294
_exptl_crystal_density_method 'not measured'
_exptl_crystal_description 'shard cut from large crystal'
_exptl_crystal_F_000 840
_exptl_crystal_size_max 0.28
_exptl_crystal_size_mid 0.18
_exptl_crystal_size_min 0.05
_refine_diff_density_max 0.438
_refine_diff_density_min -0.254
_refine_diff_density_rms 0.074
_refine_ls_extinction_method none
_refine_ls_goodness_of_fit_ref 1.098
_refine_ls_hydrogen_treatment constr
_refine_ls_matrix_type full
_refine_ls_number_parameters 264
_refine_ls_number_reflns 3785
_refine_ls_number_restraints 0
_refine_ls_restrained_S_all 1.098
_refine_ls_R_factor_all 0.1001
_refine_ls_R_factor_gt 0.0809
_refine_ls_shift/su_max 0.000
_refine_ls_shift/su_mean 0.000
_refine_ls_structure_factor_coef Fsqd
_refine_ls_weighting_details 'calc w=1/[\s^2^(Fo^2^)+(0.0724P)^2^+3.6761P] where P=(Fo^2^+2Fc^2^)/3'
_refine_ls_weighting_scheme calc
_refine_ls_wR_factor_gt 0.2029
_refine_ls_wR_factor_ref 0.2153
_reflns_number_gt 3040
_reflns_number_total 3785
_reflns_threshold_expression I>2\s(I)
_cod_data_source_file c3ob27458f.txt
_cod_data_source_block tompkin2012
_cod_original_cell_volume 2014.04(14)
_cod_original_sg_symbol_H-M P21/c
_cod_database_code 7152874

loop_
_symmetry_equiv_pos_as_xyz
'x, y, z'
'-x, y+1/2, -z+1/2'
'-x, -y, -z'
'x, -y-1/2, z-1/2'

loop_
_atom_site_label
_atom_site_type_symbol
_atom_site_fract_x
_atom_site_fract_y
_atom_site_fract_z
_atom_site_U_iso_or_equiv
_atom_site_adp_type
_atom_site_occupancy
_atom_site_symmetry_multiplicity
_atom_site_calc_flag
_atom_site_refinement_flags
O1 O 0.75755(17) 0.7627(2) 1.08945(19) 0.0398(6) Uani 1 1 d .
O2 O 0.66855(17) 1.0911(2) 1.04664(19) 0.0396(6) Uani 1 1 d .
N1 N 0.7003(2) 0.9974(2) 0.7997(2) 0.0349(6) Uani 1 1 d .
N2 N 0.86173(19) 0.9290(2) 0.9214(2) 0.0346(6) Uani 1 1 d .
N3 N 0.6636(2) 0.8533(2) 0.9266(2) 0.0343(6) Uani 1 1 d .
N4 N 0.81816(19) 1.0484(2) 1.0600(2) 0.0342(6) Uani 1 1 d .
C1 C 0.7950(2) 0.9646(3) 0.8068(3) 0.0369(7) Uani 1 1 d .
H1A H 0.8235 1.0302 0.7803 0.044 Uiso 1 1 calc R
H1B H 0.7885 0.9008 0.7515 0.044 Uiso 1 1 calc R
C2 C 0.6423(2) 0.9028(3) 0.8087(3) 0.0360(7) Uani 1 1 d .
H2A H 0.6482 0.8409 0.7570 0.043 Uiso 1 1 calc R
H2B H 0.5747 0.9281 0.7783 0.043 Uiso 1 1 calc R
C3 C 0.7495(2) 0.8123(3) 0.9979(3) 0.0342(7) Uani 1 1 d .
C4 C 0.8407(2) 0.8225(3) 0.9685(3) 0.0344(7) Uani 1 1 d .
H4 H 0.8946 0.8131 1.0451 0.041 Uiso 1 1 calc R
C5 C 0.8877(2) 1.0215(3) 1.0059(3) 0.0353(7) Uani 1 1 d .
H5A H 0.8983 1.0916 0.9669 0.042 Uiso 1 1 calc R
H5B H 0.9492 1.0017 1.0684 0.042 Uiso 1 1 calc R
C6 C 0.7270(2) 1.0796(3) 0.9998(3) 0.0331(7) Uani 1 1 d .
C7 C 0.6984(2) 1.1015(3) 0.8666(3) 0.0344(7) Uani 1 1 d .
H7 H 0.7467 1.1556 0.8575 0.041 Uiso 1 1 calc R
C8 C 0.5827(2) 0.8417(3) 0.9647(3) 0.0422(8) Uani 1 1 d .
H8A H 0.6065 0.8307 1.0494 0.063 Uiso 1 1 calc R
H8B H 0.5439 0.7755 0.9261 0.063 Uiso 1 1 calc R
H8C H 0.5435 0.9113 0.9443 0.063 Uiso 1 1 calc R
C9 C 0.8449(3) 1.0280(3) 1.1863(3) 0.0398(8) Uani 1 1 d .
H9A H 0.8170 0.9554 1.1983 0.060 Uiso 1 1 calc R
H9B H 0.8207 1.0908 1.2205 0.060 Uiso 1 1 calc R
H9C H 0.9147 1.0242 1.2237 0.060 Uiso 1 1 calc R
C10 C 0.8474(2) 0.7165(3) 0.8974(3) 0.0371(7) Uani 1 1 d .
H10A H 0.8265 0.6479 0.9288 0.044 Uiso 1 1 calc R
H10B H 0.8036 0.7265 0.8154 0.044 Uiso 1 1 calc R
C11 C 0.9477(2) 0.6979(3) 0.9010(3) 0.0351(7) Uani 1 1 d .
C12 C 0.9740(3) 0.7271(3) 0.8077(3) 0.0386(8) Uani 1 1 d .
H12 H 0.9287 0.7624 0.7408 0.046 Uiso 1 1 calc R
C13 C 1.0654(3) 0.7052(3) 0.8113(3) 0.0429(8) Uani 1 1 d .
H13 H 1.0817 0.7234 0.7459 0.051 Uiso 1 1 calc R
C14 C 1.1335(3) 0.6569(3) 0.9098(4) 0.0478(9) Uani 1 1 d .
H14 H 1.1965 0.6429 0.9127 0.057 Uiso 1 1 calc R
C15 C 1.1083(3) 0.6294(4) 1.0033(3) 0.0513(10) Uani 1 1 d .
H15 H 1.1545 0.5972 1.0714 0.062 Uiso 1 1 calc R
C16 C 1.0167(3) 0.6484(3) 0.9989(3) 0.0434(8) Uani 1 1 d .
H16 H 1.0002 0.6274 1.0635 0.052 Uiso 1 1 calc R
C17 C 0.6015(2) 1.1620(3) 0.8184(3) 0.0365(7) Uani 1 1 d .
H17A H 0.5748 1.1542 0.7325 0.044 Uiso 1 1 calc R
H17B H 0.5569 1.1242 0.8494 0.044 Uiso 1 1 calc R
C18 C 0.6091(2) 1.2876(3) 0.8502(3) 0.0340(7) Uani 1 1 d .
C19 C 0.6345(2) 1.3667(3) 0.7820(3) 0.0388(8) Uani 1 1 d .
H19 H 0.6454 1.3409 0.7150 0.047 Uiso 1 1 calc R
C20 C 0.6442(3) 1.4817(3) 0.8101(3) 0.0454(9) Uani 1 1 d .
H20 H 0.6608 1.5342 0.7618 0.054 Uiso 1 1 calc R
C21 C 0.6298(3) 1.5211(3) 0.9081(4) 0.0482(9) Uani 1 1 d .
H21 H 0.6373 1.6001 0.9280 0.058 Uiso 1 1 calc R
C22 C 0.6043(3) 1.4437(4) 0.9771(3) 0.0464(9) Uani 1 1 d .
H22 H 0.5940 1.4700 1.0444 0.056 Uiso 1 1 calc R
C23 C 0.5937(2) 1.3292(3) 0.9485(3) 0.0393(8) Uani 1 1 d .
H23 H 0.5757 1.2774 0.9962 0.047 Uiso 1 1 calc R

loop_
_atom_site_aniso_label
_atom_site_aniso_U_11
_atom_site_aniso_U_22
_atom_site_aniso_U_33
_atom_site_aniso_U_23
_atom_site_aniso_U_13
_atom_site_aniso_U_12
O1 0.0484(13) 0.0456(14) 0.0295(11) 0.0048(10) 0.0193(10) -0.0014(11)
O2 0.0478(13) 0.0482(14) 0.0290(11) 0.0033(10) 0.0215(10) 0.0040(11)
N1 0.0464(15) 0.0359(14) 0.0258(13) -0.0006(11) 0.0172(11) -0.0006(12)
N2 0.0426(15) 0.0359(14) 0.0308(13) -0.0016(11) 0.0200(12) -0.0018(12)
N3 0.0413(15) 0.0384(15) 0.0275(13) -0.0002(11) 0.0176(11) -0.0027(12)
N4 0.0433(15) 0.0381(15) 0.0246(13) -0.0006(11) 0.0166(11) 0.0007(12)
C1 0.0508(19) 0.0392(18) 0.0282(16) 0.0019(13) 0.0235(14) -0.0002(15)
C2 0.0438(18) 0.0375(18) 0.0263(15) -0.0006(13) 0.0124(13) -0.0025(14)
C3 0.0452(18) 0.0325(16) 0.0280(16) -0.0068(13) 0.0171(14) -0.0043(13)
C4 0.0407(17) 0.0366(17) 0.0277(15) -0.0015(13) 0.0149(13) -0.0014(13)
C5 0.0405(17) 0.0375(17) 0.0323(16) -0.0031(13) 0.0187(13) -0.0022(13)
C6 0.0441(17) 0.0323(16) 0.0277(16) 0.0000(12) 0.0187(14) -0.0015(13)
C7 0.0444(18) 0.0384(17) 0.0237(15) 0.0009(13) 0.0166(13) -0.0002(14)
C8 0.0415(19) 0.049(2) 0.0409(19) 0.0010(16) 0.0212(15) -0.0036(15)
C9 0.0504(19) 0.0436(19) 0.0246(16) 0.0001(14) 0.0129(14) 0.0013(15)
C10 0.0442(18) 0.0346(17) 0.0339(17) -0.0035(14) 0.0161(14) -0.0016(14)
C11 0.0451(18) 0.0308(16) 0.0315(16) -0.0063(13) 0.0166(14) -0.0012(13)
C12 0.0457(19) 0.0393(18) 0.0325(17) -0.0033(14) 0.0164(14) -0.0003(14)
C13 0.054(2) 0.044(2) 0.0392(19) -0.0046(15) 0.0267(16) -0.0043(16)
C14 0.0424(19) 0.049(2) 0.054(2) -0.0106(18) 0.0205(17) 0.0018(16)
C15 0.053(2) 0.052(2) 0.042(2) -0.0013(17) 0.0094(17) 0.0095(18)
C16 0.056(2) 0.044(2) 0.0323(17) 0.0017(15) 0.0193(16) 0.0047(16)
C17 0.0443(18) 0.0453(19) 0.0239(15) 0.0015(13) 0.0170(14) -0.0021(15)
C18 0.0328(16) 0.0441(19) 0.0271(15) 0.0048(13) 0.0134(13) 0.0024(13)
C19 0.0415(18) 0.050(2) 0.0307(16) 0.0049(14) 0.0197(14) 0.0032(15)
C20 0.0458(19) 0.044(2) 0.049(2) 0.0085(16) 0.0204(16) -0.0001(16)
C21 0.046(2) 0.040(2) 0.058(2) -0.0064(17) 0.0190(17) 0.0019(16)
C22 0.048(2) 0.058(2) 0.0368(18) -0.0049(17) 0.0197(16) 0.0083(17)
C23 0.0414(18) 0.048(2) 0.0326(17) 0.0040(15) 0.0185(14) 0.0034(15)

loop_
_atom_type_symbol
_atom_type_description
_atom_type_scat_dispersion_real
_atom_type_scat_dispersion_imag
_atom_type_scat_source
O O 0.0492 0.0322 'International Tables Vol C Tables 4.2.6.8 and 6.1.1.4'
N N 0.0311 0.0180 'International Tables Vol C Tables 4.2.6.8 and 6.1.1.4'
C C 0.0181 0.0091 'International Tables Vol C Tables 4.2.6.8 and 6.1.1.4'
H H 0.0000 0.0000 'International Tables Vol C Tables 4.2.6.8 and 6.1.1.4'

loop_
_geom_angle_atom_site_label_1
_geom_angle_atom_site_label_2
_geom_angle_atom_site_label_3
_geom_angle
C2 N1 C1 113.9(3)
C2 N1 C7 116.9(3)
C1 N1 C7 113.9(3)
C5 N2 C4 112.9(2)
C5 N2 C1 113.1(3)
C4 N2 C1 117.1(3)
C3 N3 C8 117.7(3)
C3 N3 C2 125.8(3)
C8 N3 C2 116.4(3)
C6 N4 C5 123.9(3)
C6 N4 C9 116.9(3)
C5 N4 C9 118.8(3)
N1 C1 N2 116.4(3)
N1 C1 H1A 108.2
N2 C1 H1A 108.2
N1 C1 H1B 108.2
N2 C1 H1B 108.2
H1A C1 H1B 107.3
N1 C2 N3 117.1(3)
N1 C2 H2A 108.0
N3 C2 H2A 108.0
N1 C2 H2B 108.0
N3 C2 H2B 108.0
H2A C2 H2B 107.3
O1 C3 N3 120.6(3)
O1 C3 C4 116.9(3)
N3 C3 C4 122.4(3)
N2 C4 C10 112.8(3)
N2 C4 C3 120.1(3)
C10 C4 C3 108.8(3)
N2 C4 H4 104.5
C10 C4 H4 104.5
C3 C4 H4 104.5
N2 C5 N4 116.0(3)
N2 C5 H5A 108.3
N4 C5 H5A 108.3
N2 C5 H5B 108.3
N4 C5 H5B 108.3
H5A C5 H5B 107.4
O2 C6 N4 122.1(3)
O2 C6 C7 120.8(3)
N4 C6 C7 117.1(3)
N1 C7 C17 111.9(3)
N1 C7 C6 113.6(3)
C17 C7 C6 109.8(3)
N1 C7 H7 107.0
C17 C7 H7 107.0
C6 C7 H7 107.0
N3 C8 H8A 109.5
N3 C8 H8B 109.5
H8A C8 H8B 109.5
N3 C8 H8C 109.5
H8A C8 H8C 109.5
H8B C8 H8C 109.5
N4 C9 H9A 109.5
N4 C9 H9B 109.5
H9A C9 H9B 109.5
N4 C9 H9C 109.5
H9A C9 H9C 109.5
H9B C9 H9C 109.5
C11 C10 C4 111.9(3)
C11 C10 H10A 109.2
C4 C10 H10A 109.2
C11 C10 H10B 109.2
C4 C10 H10B 109.2
H10A C10 H10B 107.9
C12 C11 C16 118.1(3)
C12 C11 C10 121.7(3)
C16 C11 C10 120.2(3)
C13 C12 C11 120.7(3)
C13 C12 H12 119.7
C11 C12 H12 119.7
C12 C13 C14 120.5(3)
C12 C13 H13 119.7
C14 C13 H13 119.7
C15 C14 C13 119.0(3)
C15 C14 H14 120.5
C13 C14 H14 120.5
C16 C15 C14 120.6(4)
C16 C15 H15 119.7
C14 C15 H15 119.7
C15 C16 C11 121.0(3)
C15 C16 H16 119.5
C11 C16 H16 119.5
C18 C17 C7 112.1(3)
C18 C17 H17A 109.2
C7 C17 H17A 109.2
C18 C17 H17B 109.2
C7 C17 H17B 109.2
H17A C17 H17B 107.9
C19 C18 C23 117.6(3)
C19 C18 C17 119.8(3)
C23 C18 C17 122.6(3)
C20 C19 C18 121.3(3)
C20 C19 H19 119.4
C18 C19 H19 119.4
C19 C20 C21 120.4(3)
C19 C20 H20 119.8
C21 C20 H20 119.8
C20 C21 C22 119.2(4)
C20 C21 H21 120.4
C22 C21 H21 120.4
C23 C22 C21 120.4(3)
C23 C22 H22 119.8
C21 C22 H22 119.8
C22 C23 C18 121.2(3)
C22 C23 H23 119.4
C18 C23 H23 119.4

loop_
_geom_bond_atom_site_label_1
_geom_bond_atom_site_label_2
_geom_bond_distance
O1 C3 1.235(4)
O2 C6 1.224(4)
N1 C2 1.436(4)
N1 C1 1.446(4)
N1 C7 1.474(4)
N2 C5 1.451(4)
N2 C4 1.455(4)
N2 C1 1.462(4)
N3 C3 1.355(4)
N3 C8 1.463(4)
N3 C2 1.486(4)
N4 C6 1.348(4)
N4 C5 1.467(4)
N4 C9 1.479(4)
C1 H1A 0.9900
C1 H1B 0.9900
C2 H2A 0.9900
C2 H2B 0.9900
C3 C4 1.548(5)
C4 C10 1.541(4)
C4 H4 1.0000
C5 H5A 0.9900
C5 H5B 0.9900
C6 C7 1.559(4)
C7 C17 1.530(5)
C7 H7 1.0000
C8 H8A 0.9800
C8 H8B 0.9800
C8 H8C 0.9800
C9 H9A 0.9800
C9 H9B 0.9800
C9 H9C 0.9800
C10 C11 1.509(5)
C10 H10A 0.9900
C10 H10B 0.9900
C11 C12 1.390(5)
C11 C16 1.396(5)
C12 C13 1.383(5)
C12 H12 0.9500
C13 C14 1.389(5)
C13 H13 0.9500
C14 C15 1.378(6)
C14 H14 0.9500
C15 C16 1.376(5)
C15 H15 0.9500
C16 H16 0.9500
C17 C18 1.511(5)
C17 H17A 0.9900
C17 H17B 0.9900
C18 C19 1.393(5)
C18 C23 1.402(5)
C19 C20 1.380(5)
C19 H19 0.9500
C20 C21 1.383(5)
C20 H20 0.9500
C21 C22 1.388(6)
C21 H21 0.9500
C22 C23 1.376(5)
C22 H22 0.9500
C23 H23 0.9500

loop_
_geom_torsion_atom_site_label_1
_geom_torsion_atom_site_label_2
_geom_torsion_atom_site_label_3
_geom_torsion_atom_site_label_4
_geom_torsion
C2 N1 C1 N2 -72.1(4)
C7 N1 C1 N2 65.4(4)
C5 N2 C1 N1 -66.5(4)
C4 N2 C1 N1 67.4(4)
C1 N1 C2 N3 75.8(4)
C7 N1 C2 N3 -60.4(4)
C3 N3 C2 N1 -55.8(4)
C8 N3 C2 N1 128.2(3)
C8 N3 C3 O1 3.1(5)
C2 N3 C3 O1 -172.9(3)
C8 N3 C3 C4 -178.3(3)
C2 N3 C3 C4 5.7(5)
C5 N2 C4 C10 -160.2(3)
C1 N2 C4 C10 65.9(4)
C5 N2 C4 C3 69.5(4)
C1 N2 C4 C3 -64.4(4)
O1 C3 C4 N2 -138.3(3)
N3 C3 C4 N2 43.1(4)
O1 C3 C4 C10 89.6(3)
N3 C3 C4 C10 -89.0(4)
C4 N2 C5 N4 -55.8(4)
C1 N2 C5 N4 80.1(3)
C6 N4 C5 N2 -58.5(4)
C9 N4 C5 N2 114.2(3)
C5 N4 C6 O2 173.1(3)
C9 N4 C6 O2 0.3(5)
C5 N4 C6 C7 -7.3(4)
C9 N4 C6 C7 179.9(3)
C2 N1 C7 C17 -68.5(3)
C1 N1 C7 C17 155.4(3)
C2 N1 C7 C6 56.7(4)
C1 N1 C7 C6 -79.5(3)
O2 C6 C7 N1 -113.5(3)
N4 C6 C7 N1 66.8(4)
O2 C6 C7 C17 12.7(4)
N4 C6 C7 C17 -166.9(3)
N2 C4 C10 C11 64.2(4)
C3 C4 C10 C11 -160.0(3)
C4 C10 C11 C12 -103.0(4)
C4 C10 C11 C16 78.1(4)
C16 C11 C12 C13 1.3(5)
C10 C11 C12 C13 -177.6(3)
C11 C12 C13 C14 -2.0(5)
C12 C13 C14 C15 0.9(6)
C13 C14 C15 C16 0.7(6)
C14 C15 C16 C11 -1.4(6)
C12 C11 C16 C15 0.3(5)
C10 C11 C16 C15 179.2(3)
N1 C7 C17 C18 -156.6(3)
C6 C7 C17 C18 76.2(3)
C7 C17 C18 C19 84.3(4)
C7 C17 C18 C23 -94.2(4)
C23 C18 C19 C20 -0.1(5)
C17 C18 C19 C20 -178.5(3)
C18 C19 C20 C21 0.8(6)
C19 C20 C21 C22 -0.9(6)
C20 C21 C22 C23 0.2(6)
C21 C22 C23 C18 0.5(5)
C19 C18 C23 C22 -0.6(5)
C17 C18 C23 C22 177.9(3)
